data_4125192
loop_
_publ_author_name
'Eleazer, Bennett J.'
'Smith, Mark D.'
'Popov, Alexey A.'
'Peryshkov, Dmitry V.'

_publ_section_title
;
 (BB)-Carboryne Complex of Ruthenium: Synthesis by Double B-H Activation
 at a Single Metal Center.
;
_journal_issue 33
_journal_name_full 'Journal of the American Chemical Society'
_journal_page_first 10531
_journal_page_last 10538
_journal_paper_doi 10.1021/jacs.6b05172
_journal_volume 138
_journal_year 2016
_chemical_formula_moiety 'C15 H36 B10 I2 O3 P2 Ru, 0.5(C6 D6)'
_chemical_formula_sum 'C18 H36 B10 D3 I2 O3 P2 Ru'
_chemical_formula_weight 831.42
_space_group_crystal_system monoclinic
_space_group_IT_number 12
_space_group_name_Hall '-C 2y'
_space_group_name_H-M_alt 'C 1 2/m 1'
_symmetry_space_group_name_Hall '-C 2y'
_symmetry_space_group_name_H-M 'C 1 2/m 1'
_atom_sites_solution_hydrogens mixed
_atom_sites_solution_primary direct
_audit_creation_date 2016-04-20
_audit_creation_method
;
Olex2 1.2
(compiled 2016.02.19 svn.r3266 for OlexSys, GUI svn.r5155)
;
_cell_angle_alpha 90
_cell_angle_beta 103.388(2)
_cell_angle_gamma 90
_cell_formula_units_Z 4
_cell_length_a 15.7357(8)
_cell_length_b 12.9295(7)
_cell_length_c 15.8165(8)
_cell_measurement_reflns_used 9434
_cell_measurement_temperature 100(2)
_cell_measurement_theta_max 32.57
_cell_measurement_theta_min 2.61
_cell_volume 3130.5(3)
_computing_cell_refinement 'SAINT v8.34A (Bruker, 2013)'
_computing_data_collection 'Bruker APEXII v2014.9-0 (Bruker, 2014)'
_computing_data_reduction 'SAINT v8.34A (Bruker, 2013)'
_computing_molecular_graphics 'Olex2 (Dolomanov et al., 2009)'
_computing_publication_material 'Olex2 (Dolomanov et al., 2009)'
_computing_structure_refinement 'XL (Sheldrick, 2008)'
_computing_structure_solution 'XT (Sheldrick, 2015)'
_diffrn_ambient_temperature 100(2)
_diffrn_detector 'Bruker PHOTON-100 area detector'
_diffrn_detector_area_resol_mean 10.4
_diffrn_detector_type 'CMOS area detector'
_diffrn_measured_fraction_theta_full 0.998
_diffrn_measured_fraction_theta_max 0.998
_diffrn_measurement_device 'three-circle diffractometer'
_diffrn_measurement_device_type 'Bruker D8 Quest'
_diffrn_measurement_method '\w and \f scans'
_diffrn_radiation_monochromator 'mirror optics'
_diffrn_radiation_probe x-ray
_diffrn_radiation_type MoK\a
_diffrn_radiation_wavelength 0.71073
_diffrn_reflns_av_R_equivalents 0.0301
_diffrn_reflns_av_unetI/netI 0.0130
_diffrn_reflns_Laue_measured_fraction_full 0.998
_diffrn_reflns_Laue_measured_fraction_max 0.998
_diffrn_reflns_limit_h_max 23
_diffrn_reflns_limit_h_min -23
_diffrn_reflns_limit_k_max 19
_diffrn_reflns_limit_k_min -19
_diffrn_reflns_limit_l_max 23
_diffrn_reflns_limit_l_min -23
_diffrn_reflns_number 95071
_diffrn_reflns_point_group_measured_fraction_full 0.998
_diffrn_reflns_point_group_measured_fraction_max 0.998
_diffrn_reflns_theta_full 32.633
_diffrn_reflns_theta_max 32.633
_diffrn_reflns_theta_min 2.278
_diffrn_source 'microfocus sealed X-ray tube'
_diffrn_source_type 'Incoatec I\ms'
_diffrn_standards_number 0
_exptl_absorpt_coefficient_mu 2.596
_exptl_absorpt_correction_T_max 0.3834
_exptl_absorpt_correction_T_min 0.3114
_exptl_absorpt_correction_type multi-scan
_exptl_absorpt_process_details
;
SADABS-2014/4 (Bruker,2014/4) was used for absorption correction.
wR2(int) was 0.0995 before and 0.0420 after correction.
The Ratio of minimum to maximum transmission is 0.8122.
The \l/2 correction factor is 0.00150.
;
_exptl_crystal_colour yellow
_exptl_crystal_colour_primary yellow
_exptl_crystal_density_diffrn 1.764
_exptl_crystal_description plate
_exptl_crystal_F_000 1604
_exptl_crystal_size_max 0.24
_exptl_crystal_size_mid 0.1
_exptl_crystal_size_min 0.04
_refine_diff_density_max 1.794
_refine_diff_density_min -1.628
_refine_diff_density_rms 0.100
_refine_ls_extinction_coef 0.00054(4)
_refine_ls_extinction_expression Fc^*^=kFc[1+0.001xFc^2^\l^3^/sin(2\q)]^-1/4^
_refine_ls_extinction_method 'SHELXL-2014/7 (Sheldrick 2014'
_refine_ls_goodness_of_fit_ref 1.040
_refine_ls_hydrogen_treatment mixed
_refine_ls_matrix_type full
_refine_ls_number_parameters 228
_refine_ls_number_reflns 5939
_refine_ls_number_restraints 42
_refine_ls_restrained_S_all 1.043
_refine_ls_R_factor_all 0.0241
_refine_ls_R_factor_gt 0.0188
_refine_ls_shift/su_max 0.001
_refine_ls_shift/su_mean 0.000
_refine_ls_structure_factor_coef Fsqd
_refine_ls_weighting_details 'w=1/[\s^2^(Fo^2^)+(0.0208P)^2^+7.5436P] where P=(Fo^2^+2Fc^2^)/3'
_refine_ls_weighting_scheme calc
_refine_ls_wR_factor_gt 0.0452
_refine_ls_wR_factor_ref 0.0472
_reflns_Friedel_coverage 0.000
_reflns_number_gt 5324
_reflns_number_total 5939
_reflns_threshold_expression 'I > 2\s(I)'
_cod_data_source_file ja6b05172_si_002.cif
_cod_data_source_block be337_2
_cod_depositor_comments 'Adding full bibliography for 4125189--4125194.cif.'
_cod_database_code 4125192
_shelx_space_group_comment
;
The symmetry employed for this shelxl refinement is uniquely defined
by the following loop, which should always be used as a source of
symmetry information in preference to the above space-group names.
They are only intended as comments.
;
_shelx_estimated_absorpt_t_max 0.903
_shelx_estimated_absorpt_t_min 0.575
_olex2_refinement_description
;
1. Fixed Uiso
 At 1.2 times of:
  All C(H) groups
 At 1.5 times of:
  All C(H,H,H) groups
2. Uiso/Uaniso restraints and constraints
Uanis(C2S) \\sim Ueq: with sigma of 0.002 and sigma for terminal atoms of 0.004
3. Rigid body (RIGU) restrains
 C1S, C2S, C3S, C4S, C5S, C6S
 with sigma for 1-2 distances of 0.004 and sigma for 1-3 distances of 0.004
4. Others
 Fixed Sof: C1S(0.25) D1S(0.25) C2S(0.25) D2S(0.25) C3S(0.25) D3S(0.25)
 C4S(0.25) D4S(0.25) C5S(0.25) D5S(0.25) C6S(0.25) D6S(0.25)
5.a Ternary CH refined with riding coordinates:
 C11(H11), C21(H21)
5.b Aromatic/amide H refined with riding coordinates:
 C1S(D1S), C2S(D2S), C3S(D3S), C4S(D4S), C5S(D5S), C6S(D6S)
5.c Fitted hexagon refined as free rotating group:
 C1S(C2S,C3S,C4S,C5S,C6S)
5.d Idealised Me refined as rotating group:
 C12(H12A,H12B,H12C), C13(H13A,H13B,H13C), C22(H22A,H22B,H22C), C23(H23A,H23B,
 H23C)
;
_shelx_shelxl_version_number 2014/7
_olex2_submission_special_instructions 'No special instructions were received'

loop_
_space_group_symop_operation_xyz
'x, y, z'
'-x, y, -z'
'x+1/2, y+1/2, z'
'-x+1/2, y+1/2, -z'
'-x, -y, -z'
'x, -y, z'
'-x+1/2, -y+1/2, -z'
'x+1/2, -y+1/2, z'

loop_
_atom_site_label
_atom_site_type_symbol
_atom_site_fract_x
_atom_site_fract_y
_atom_site_fract_z
_atom_site_U_iso_or_equiv
_atom_site_adp_type
_atom_site_occupancy
_atom_site_site_symmetry_order
_atom_site_calc_flag
_atom_site_refinement_flags_posn
_atom_site_refinement_flags_adp
_atom_site_refinement_flags_occupancy
_atom_site_disorder_assembly
_atom_site_disorder_group
Ru1 Ru 0.30052(2) 0.5000 0.31460(2) 0.00895(4) Uani 1 2 d S T P . .
I1 I 0.32873(2) 0.5000 0.49453(2) 0.02232(4) Uani 1 2 d S T P . .
I2 I 0.48408(2) 0.5000 0.31585(2) 0.01150(3) Uani 1 2 d S T P . .
P1 P 0.30967(2) 0.32162(3) 0.28917(2) 0.01206(7) Uani 1 1 d . . . . .
O1 O 0.34806(7) 0.31080(8) 0.19752(7) 0.0149(2) Uani 1 1 d . . . . .
O2 O 0.10683(12) 0.5000 0.28156(15) 0.0313(4) Uani 1 2 d S T P . .
C1 C 0.34055(9) 0.39765(11) 0.14474(9) 0.0123(2) Uani 1 1 d . . . . .
C2 C 0.18196(15) 0.5000 0.29522(15) 0.0171(4) Uani 1 2 d S T P . .
C11 C 0.39228(11) 0.23908(12) 0.35999(10) 0.0171(3) Uani 1 1 d . . . . .
H11 H 0.4442 0.2845 0.3816 0.021 Uiso 1 1 calc R . . . .
C12 C 0.36242(18) 0.2044(2) 0.44070(16) 0.0444(6) Uani 1 1 d . . . . .
H12A H 0.3390 0.2639 0.4663 0.067 Uiso 1 1 calc GR . . . .
H12B H 0.4122 0.1755 0.4832 0.067 Uiso 1 1 calc GR . . . .
H12C H 0.3169 0.1516 0.4245 0.067 Uiso 1 1 calc GR . . . .
C13 C 0.42516(15) 0.14801(18) 0.31559(15) 0.0367(5) Uani 1 1 d . . . . .
H13A H 0.3784 0.0967 0.2990 0.055 Uiso 1 1 calc GR . . . .
H13B H 0.4754 0.1164 0.3556 0.055 Uiso 1 1 calc GR . . . .
H13C H 0.4428 0.1723 0.2635 0.055 Uiso 1 1 calc GR . . . .
C21 C 0.20431(10) 0.25381(13) 0.25745(10) 0.0176(3) Uani 1 1 d . . . . .
H21 H 0.1669 0.2980 0.2116 0.021 Uiso 1 1 calc R . . . .
C22 C 0.15691(13) 0.24980(16) 0.33220(12) 0.0278(4) Uani 1 1 d . . . . .
H22A H 0.1818 0.1943 0.3725 0.042 Uiso 1 1 calc GR . . . .
H22B H 0.0946 0.2365 0.3086 0.042 Uiso 1 1 calc GR . . . .
H22C H 0.1641 0.3161 0.3631 0.042 Uiso 1 1 calc GR . . . .
C23 C 0.20655(13) 0.14789(15) 0.21566(13) 0.0271(4) Uani 1 1 d . . . . .
H23A H 0.2411 0.1519 0.1716 0.041 Uiso 1 1 calc GR . . . .
H23B H 0.1469 0.1262 0.1882 0.041 Uiso 1 1 calc GR . . . .
H23C H 0.2331 0.0975 0.2603 0.041 Uiso 1 1 calc GR . . . .
B1 B 0.29091(14) 0.5000 0.18252(14) 0.0118(4) Uani 1 2 d S T P . .
B2 B 0.40520(14) 0.5000 0.18474(14) 0.0107(4) Uani 1 2 d S T P . .
B3 B 0.23863(11) 0.43220(16) 0.08619(11) 0.0174(3) Uani 1 1 d . . . . .
H3 H 0.1870(14) 0.3865(19) 0.0874(14) 0.024(6) Uiso 1 1 d . . . . .
B4 B 0.42601(10) 0.43091(13) 0.09672(10) 0.0129(3) Uani 1 1 d . . . . .
H4 H 0.4819(14) 0.3798(17) 0.1038(14) 0.019(5) Uiso 1 1 d . . . . .
B5 B 0.32219(11) 0.38820(16) 0.03431(11) 0.0175(3) Uani 1 1 d . . . . .
H5 H 0.3156(15) 0.310(2) 0.0042(15) 0.029(6) Uiso 1 1 d . . . . .
B6 B 0.25865(17) 0.5000 -0.00464(16) 0.0198(5) Uani 1 2 d S T P . .
H6 H 0.212(2) 0.5000 -0.066(2) 0.033(9) Uiso 1 2 d S T P . .
B7 B 0.37336(16) 0.5000 0.00219(15) 0.0153(4) Uani 1 2 d S T P . .
H7 H 0.396(2) 0.5000 -0.056(2) 0.025(8) Uiso 1 2 d S T P . .
C1S C 0.0002(6) 0.6723(3) 0.0047(5) 0.0220(10) Uani 0.25 1 d . U . A -1
D1S D -0.0017 0.7443 0.0163 0.026 Uiso 0.25 1 calc R . . A -1
C2S C 0.0167(5) 0.6386(3) -0.0734(4) 0.0180(13) Uani 0.25 1 d G U . A -1
D2S D 0.0260 0.6875 -0.1152 0.022 Uiso 0.25 1 calc R . . A -1
C3S C 0.0196(3) 0.5334(4) -0.0904(3) 0.0259(13) Uani 0.25 1 d G U . A -1
D3S D 0.0309 0.5103 -0.1438 0.031 Uiso 0.25 1 calc R . . A -1
C4S C 0.0061(5) 0.4618(3) -0.0292(4) 0.0273(15) Uani 0.25 1 d G U . A -1
D4S D 0.0081 0.3899 -0.0408 0.033 Uiso 0.25 1 calc R . . A -1
C5S C -0.0104(5) 0.4955(5) 0.0489(3) 0.0312(15) Uani 0.25 1 d G U . A -1
D5S D -0.0197 0.4466 0.0907 0.037 Uiso 0.25 1 calc R . . A -1
C6S C -0.0133(4) 0.6008(5) 0.0659(3) 0.0293(16) Uani 0.25 1 d G U . A -1
D6S D -0.0246 0.6238 0.1192 0.035 Uiso 0.25 1 calc R . . A -1

loop_
_atom_site_aniso_label
_atom_site_aniso_U_11
_atom_site_aniso_U_22
_atom_site_aniso_U_33
_atom_site_aniso_U_23
_atom_site_aniso_U_13
_atom_site_aniso_U_12
Ru1 0.00968(7) 0.01030(7) 0.00702(6) 0.000 0.00225(5) 0.000
I1 0.02352(8) 0.03502(9) 0.00770(6) 0.000 0.00214(5) 0.000
I2 0.00952(6) 0.01277(6) 0.01094(6) 0.000 -0.00024(4) 0.000
P1 0.01509(16) 0.01127(15) 0.01112(15) -0.00179(12) 0.00567(12) -0.00320(13)
O1 0.0214(5) 0.0122(5) 0.0143(5) -0.0022(4) 0.0103(4) -0.0031(4)
O2 0.0141(8) 0.0397(11) 0.0414(11) 0.000 0.0095(8) 0.000
C1 0.0120(6) 0.0157(6) 0.0101(5) -0.0026(5) 0.0044(4) -0.0033(5)
C2 0.0151(9) 0.0209(10) 0.0169(9) 0.000 0.0070(7) 0.000
C11 0.0219(7) 0.0130(6) 0.0177(7) 0.0015(5) 0.0070(5) 0.0003(5)
C12 0.0570(14) 0.0448(13) 0.0413(12) 0.0297(10) 0.0319(11) 0.0280(11)
C13 0.0332(10) 0.0333(10) 0.0410(11) -0.0129(9) 0.0031(8) 0.0144(9)
C21 0.0194(7) 0.0191(7) 0.0158(6) -0.0039(5) 0.0072(5) -0.0086(6)
C22 0.0307(9) 0.0301(9) 0.0279(8) -0.0054(7) 0.0176(7) -0.0145(8)
C23 0.0290(9) 0.0236(8) 0.0300(9) -0.0120(7) 0.0095(7) -0.0132(7)
B1 0.0084(8) 0.0175(10) 0.0096(8) 0.000 0.0023(7) 0.000
B2 0.0095(9) 0.0113(9) 0.0112(9) 0.000 0.0023(7) 0.000
B3 0.0104(7) 0.0318(9) 0.0101(6) -0.0038(6) 0.0026(5) -0.0050(6)
B4 0.0119(7) 0.0151(7) 0.0131(6) -0.0016(5) 0.0058(5) -0.0007(5)
B5 0.0158(7) 0.0271(9) 0.0110(6) -0.0047(6) 0.0059(5) -0.0063(6)
B6 0.0129(10) 0.0374(15) 0.0092(9) 0.000 0.0027(8) 0.000
B7 0.0141(10) 0.0225(11) 0.0105(9) 0.000 0.0056(8) 0.000
C1S 0.0067(16) 0.020(2) 0.035(3) -0.011(4) -0.0038(18) 0.005(5)
C2S 0.0112(19) 0.0152(19) 0.0248(19) 0.0048(15) -0.0011(15) -0.0019(16)
C3S 0.017(3) 0.029(3) 0.029(3) -0.009(2) 0.002(3) 0.002(2)
C4S 0.009(3) 0.035(4) 0.036(4) -0.001(3) 0.000(3) -0.001(3)
C5S 0.018(3) 0.046(4) 0.030(3) -0.001(5) 0.006(2) 0.002(6)
C6S 0.006(3) 0.052(5) 0.029(3) -0.006(3) 0.001(2) 0.001(4)

loop_
_atom_type_symbol
_atom_type_description
_atom_type_scat_dispersion_real
_atom_type_scat_dispersion_imag
_atom_type_scat_source
C C 0.0033 0.0016 'International Tables Vol C Tables 4.2.6.8 and 6.1.1.4'
D D 0.0000 0.0000 'International Tables Vol C Tables 4.2.6.8 and 6.1.1.4'
B B 0.0013 0.0007 'International Tables Vol C Tables 4.2.6.8 and 6.1.1.4'
H H 0.0000 0.0000 'International Tables Vol C Tables 4.2.6.8 and 6.1.1.4'
I I -0.4742 1.8119 'International Tables Vol C Tables 4.2.6.8 and 6.1.1.4'
O O 0.0106 0.0060 'International Tables Vol C Tables 4.2.6.8 and 6.1.1.4'
P P 0.1023 0.0942 'International Tables Vol C Tables 4.2.6.8 and 6.1.1.4'
Ru Ru -1.2594 0.8363 'International Tables Vol C Tables 4.2.6.8 and 6.1.1.4'

loop_
_geom_angle_atom_site_label_1
_geom_angle_atom_site_label_2
_geom_angle_atom_site_label_3
_geom_angle
_geom_angle_site_symmetry_1
_geom_angle_site_symmetry_3
I1 Ru1 I2 94.058(6) . .
P1 Ru1 I1 100.008(10) 6_565 .
P1 Ru1 I1 100.008(10) . .
P1 Ru1 I2 84.273(10) . .
P1 Ru1 I2 84.273(10) 6_565 .
P1 Ru1 P1 157.550(19) . 6_565
C2 Ru1 I1 95.00(7) . .
C2 Ru1 I2 170.94(7) . .
C2 Ru1 P1 94.143(16) . .
C2 Ru1 P1 94.143(16) . 6_565
C2 Ru1 B1 89.85(9) . .
B1 Ru1 I1 175.15(6) . .
B1 Ru1 I2 81.09(6) . .
B1 Ru1 P1 79.597(11) . .
B1 Ru1 P1 79.597(11) . 6_565
B2 I2 Ru1 68.95(6) . .
O1 P1 Ru1 105.93(4) . .
O1 P1 C11 97.50(6) . .
O1 P1 C21 101.77(6) . .
C11 P1 Ru1 121.71(5) . .
C21 P1 Ru1 115.28(6) . .
C21 P1 C11 110.70(8) . .
C1 O1 P1 116.65(9) . .
O1 C1 B1 113.42(11) . .
O1 C1 B2 116.48(12) . .
O1 C1 B3 118.31(12) . .
O1 C1 B4 119.63(12) . .
O1 C1 B5 121.87(12) . .
B1 C1 B3 62.76(11) . .
B1 C1 B4 114.91(11) . .
B2 C1 B1 63.30(10) . .
B2 C1 B3 113.73(12) . .
B2 C1 B4 60.97(10) . .
B2 C1 B5 112.42(12) . .
B3 C1 B4 114.80(11) . .
B5 C1 B1 115.42(13) . .
B5 C1 B3 63.30(10) . .
B5 C1 B4 62.43(9) . .
O2 C2 Ru1 178.9(2) . .
P1 C11 H11 105.8 . .
C12 C11 P1 111.55(12) . .
C12 C11 H11 105.8 . .
C13 C11 P1 115.73(13) . .
C13 C11 H11 105.8 . .
C13 C11 C12 111.24(17) . .
C11 C12 H12A 109.5 . .
C11 C12 H12B 109.5 . .
C11 C12 H12C 109.5 . .
H12A C12 H12B 109.5 . .
H12A C12 H12C 109.5 . .
H12B C12 H12C 109.5 . .
C11 C13 H13A 109.5 . .
C11 C13 H13B 109.5 . .
C11 C13 H13C 109.5 . .
H13A C13 H13B 109.5 . .
H13A C13 H13C 109.5 . .
H13B C13 H13C 109.5 . .
P1 C21 H21 105.5 . .
C22 C21 P1 111.92(11) . .
C22 C21 H21 105.5 . .
C23 C21 P1 115.88(12) . .
C23 C21 H21 105.5 . .
C23 C21 C22 111.53(14) . .
C21 C22 H22A 109.5 . .
C21 C22 H22B 109.5 . .
C21 C22 H22C 109.5 . .
H22A C22 H22B 109.5 . .
H22A C22 H22C 109.5 . .
H22B C22 H22C 109.5 . .
C21 C23 H23A 109.5 . .
C21 C23 H23B 109.5 . .
C21 C23 H23C 109.5 . .
H23A C23 H23B 109.5 . .
H23A C23 H23C 109.5 . .
H23B C23 H23C 109.5 . .
C1 B1 Ru1 114.93(9) 6_565 .
C1 B1 Ru1 114.93(9) . .
C1 B1 C1 101.15(15) . 6_565
C1 B1 B2 57.98(8) . .
C1 B1 B2 57.98(8) 6_565 .
C1 B1 B3 103.82(13) . 6_565
C1 B1 B3 58.67(9) . .
C1 B1 B3 103.82(13) 6_565 .
C1 B1 B3 58.67(9) 6_565 6_565
B2 B1 Ru1 98.20(12) . .
B3 B1 Ru1 140.99(10) . .
B3 B1 Ru1 140.99(10) 6_565 .
B3 B1 B2 106.20(13) . .
B3 B1 B2 106.19(13) 6_565 .
B3 B1 B3 58.83(15) . 6_565
C1 B2 I2 121.31(9) 6_565 .
C1 B2 I2 121.31(9) . .
C1 B2 C1 102.28(15) 6_565 .
C1 B2 B1 58.72(9) . .
C1 B2 B1 58.72(9) 6_565 .
C1 B2 B4 107.94(14) . 6_565
C1 B2 B4 60.79(9) . .
C1 B2 B4 107.93(14) 6_565 .
C1 B2 B4 60.79(9) 6_565 6_565
B1 B2 I2 111.76(13) . .
B4 B2 I2 126.43(11) 6_565 .
B4 B2 I2 126.43(11) . .
B4 B2 B1 110.92(13) 6_565 .
B4 B2 B1 110.92(13) . .
B4 B2 B4 61.48(13) . 6_565
C1 B3 B1 58.57(9) . .
C1 B3 B3 105.10(8) . 6_565
C1 B3 H3 119.6(13) . .
C1 B3 B5 58.14(9) . .
C1 B3 B6 104.30(13) . .
B1 B3 H3 119.1(13) . .
B1 B3 B5 107.71(12) . .
B3 B3 B1 60.59(7) 6_565 .
B3 B3 H3 125.9(14) 6_565 .
B3 B3 B5 108.47(9) 6_565 .
B3 B3 B6 60.35(7) 6_565 .
B5 B3 H3 120.1(13) . .
B6 B3 B1 108.40(13) . .
B6 B3 H3 126.9(13) . .
B6 B3 B5 60.00(10) . .
C1 B4 B2 58.24(9) . .
C1 B4 B4 104.27(7) . 6_565
C1 B4 H4 119.6(12) . .
C1 B4 B5 57.77(9) . .
C1 B4 B7 103.56(12) . .
B2 B4 B4 59.26(7) . 6_565
B2 B4 H4 121.7(11) . .
B2 B4 B5 106.36(12) . .
B2 B4 B7 106.08(12) . .
B4 B4 H4 127.5(12) 6_565 .
B4 B4 B5 107.98(9) 6_565 .
B5 B4 H4 118.9(12) . .
B7 B4 B4 59.76(7) . 6_565
B7 B4 H4 127.1(11) . .
B7 B4 B5 60.12(10) . .
C1 B5 B3 58.55(9) . .
C1 B5 B4 59.80(9) . .
C1 B5 H5 118.7(12) . .
C1 B5 B6 104.11(13) . .
C1 B5 B7 104.63(13) . .
B3 B5 H5 118.6(12) . .
B4 B5 B3 108.77(11) . .
B4 B5 H5 120.0(12) . .
B6 B5 B3 59.34(12) . .
B6 B5 B4 107.91(13) . .
B6 B5 H5 126.8(12) . .
B6 B5 B7 59.95(12) . .
B7 B5 B3 107.44(14) . .
B7 B5 B4 59.51(11) . .
B7 B5 H5 128.1(12) . .
B3 B6 B3 59.29(15) 6_565 .
B3 B6 B5 108.14(15) 6_565 .
B3 B6 B5 60.66(10) 6_565 6_565
B3 B6 B5 60.66(10) . .
B3 B6 B5 108.14(15) . 6_565
B3 B6 H6 121.0(16) 6_565 .
B3 B6 H6 121.0(16) . .
B3 B6 B7 108.56(15) 6_565 .
B3 B6 B7 108.56(15) . .
B5 B6 B5 108.22(17) . 6_565
B5 B6 H6 121.7(6) 6_565 .
B5 B6 H6 121.7(6) . .
B7 B6 B5 60.04(9) . .
B7 B6 B5 60.04(9) . 6_565
B7 B6 H6 122.2(19) . .
B4 B7 B4 60.48(13) 6_565 .
B4 B7 B5 60.37(9) 6_565 6_565
B4 B7 B5 108.75(14) . 6_565
B4 B7 B5 108.75(14) 6_565 .
B4 B7 B5 60.37(9) . .
B4 B7 B6 108.65(14) . .
B4 B7 B6 108.65(14) 6_565 .
B4 B7 H7 123.0(14) 6_565 .
B4 B7 H7 123.0(14) . .
B5 B7 B5 108.18(17) . 6_565
B5 B7 H7 120.8(6) . .
B5 B7 H7 120.8(6) 6_565 .
B6 B7 B5 60.01(10) . .
B6 B7 B5 60.01(10) . 6_565
B6 B7 H7 119.2(18) . .
C2S C1S D1S 120.0 . .
C2S C1S C6S 120.0 . .
C6S C1S D1S 120.0 . .
C1S C2S D2S 120.0 . .
C1S C2S C3S 120.0 . .
C3S C2S D2S 120.0 . .
C2S C3S D3S 120.0 . .
C4S C3S C2S 120.0 . .
C4S C3S D3S 120.0 . .
C3S C4S D4S 120.0 . .
C3S C4S C5S 120.0 . .
C5S C4S D4S 120.0 . .
C4S C5S D5S 120.0 . .
C6S C5S C4S 120.0 . .
C6S C5S D5S 120.0 . .
C1S C6S D6S 120.0 . .
C5S C6S C1S 120.0 . .
C5S C6S D6S 120.0 . .

loop_
_geom_bond_atom_site_label_1
_geom_bond_atom_site_label_2
_geom_bond_distance
_geom_bond_site_symmetry_2
Ru1 I1 2.7769(2) .
Ru1 I2 2.8840(3) .
Ru1 P1 2.3513(4) .
Ru1 P1 2.3513(4) 6_565
Ru1 C2 1.819(2) .
Ru1 B1 2.059(2) .
I2 B2 2.156(2) .
P1 O1 1.7003(11) .
P1 C11 1.8464(16) .
P1 C21 1.8396(15) .
O1 C1 1.3877(18) .
O2 C2 1.151(3) .
C1 B1 1.713(2) .
C1 B2 1.700(2) .
C1 B3 1.715(2) .
C1 B4 1.745(2) .
C1 B5 1.707(2) .
C11 H11 1.0000 .
C11 C12 1.526(2) .
C11 C13 1.522(2) .
C12 H12A 0.9800 .
C12 H12B 0.9800 .
C12 H12C 0.9800 .
C13 H13A 0.9800 .
C13 H13B 0.9800 .
C13 H13C 0.9800 .
C21 H21 1.0000 .
C21 C22 1.538(2) .
C21 C23 1.525(2) .
C22 H22A 0.9800 .
C22 H22B 0.9800 .
C22 H22C 0.9800 .
C23 H23A 0.9800 .
C23 H23B 0.9800 .
C23 H23C 0.9800 .
B1 C1 1.713(2) 6_565
B1 B2 1.791(3) .
B1 B3 1.785(3) .
B1 B3 1.785(3) 6_565
B2 C1 1.699(2) 6_565
B2 B4 1.748(2) .
B2 B4 1.748(2) 6_565
B3 B3 1.753(4) 6_565
B3 H3 1.01(2) .
B3 B5 1.796(2) .
B3 B6 1.772(3) .
B4 B4 1.787(3) 6_565
B4 H4 1.08(2) .
B4 B5 1.789(2) .
B4 B7 1.774(3) .
B5 H5 1.11(2) .
B5 B6 1.784(3) .
B5 B7 1.785(2) .
B6 B3 1.772(3) 6_565
B6 B5 1.784(3) 6_565
B6 H6 1.07(4) .
B6 B7 1.783(3) .
B7 B4 1.774(3) 6_565
B7 B5 1.785(2) 6_565
B7 H7 1.06(3) .
C1S D1S 0.9500 .
C1S C2S 1.3900 .
C1S C6S 1.3900 .
C2S D2S 0.9500 .
C2S C3S 1.3900 .
C3S D3S 0.9500 .
C3S C4S 1.3900 .
C4S D4S 0.9500 .
C4S C5S 1.3900 .
C5S D5S 0.9500 .
C5S C6S 1.3900 .
C6S D6S 0.9500 .

loop_
_geom_torsion_atom_site_label_1
_geom_torsion_atom_site_label_2
_geom_torsion_atom_site_label_3
_geom_torsion_atom_site_label_4
_geom_torsion
_geom_torsion_site_symmetry_1
_geom_torsion_site_symmetry_4
Ru1 P1 O1 C1 -18.72(11) . .
Ru1 P1 C11 C12 83.39(16) . .
Ru1 P1 C11 C13 -148.10(13) . .
Ru1 P1 C21 C22 -67.74(14) . .
Ru1 P1 C21 C23 162.85(11) . .
Ru1 B1 B2 I2 0.000(0) . .
Ru1 B1 B2 C1 -114.34(8) . 6_565
Ru1 B1 B2 C1 114.34(8) . .
Ru1 B1 B2 B4 -146.83(8) . 6_565
Ru1 B1 B2 B4 146.83(8) . .
Ru1 B1 B3 C1 -91.87(16) . .
Ru1 B1 B3 B3 134.1(2) . 6_565
Ru1 B1 B3 B5 -124.26(17) . .
Ru1 B1 B3 B6 172.28(14) . .
I2 B2 B4 C1 109.11(10) . .
I2 B2 B4 B4 -116.03(13) . 6_565
I2 B2 B4 B5 142.45(11) . .
I2 B2 B4 B7 -154.67(10) . .
P1 O1 C1 B1 -1.23(16) . .
P1 O1 C1 B2 69.42(15) . .
P1 O1 C1 B3 -71.76(14) . .
P1 O1 C1 B4 139.52(10) . .
P1 O1 C1 B5 -146.34(11) . .
O1 P1 C11 C12 -162.61(15) . .
O1 P1 C11 C13 -34.09(15) . .
O1 P1 C21 C22 178.15(13) . .
O1 P1 C21 C23 48.73(14) . .
O1 C1 B1 Ru1 25.07(16) . .
O1 C1 B1 C1 149.50(9) . 6_565
O1 C1 B1 B2 109.03(14) . .
O1 C1 B1 B3 -150.31(12) . 6_565
O1 C1 B1 B3 -111.00(13) . .
O1 C1 B2 I2 -6.33(19) . .
O1 C1 B2 C1 -145.34(10) . 6_565
O1 C1 B2 B1 -104.27(14) . .
O1 C1 B2 B4 110.81(14) . .
O1 C1 B2 B4 151.70(12) . 6_565
O1 C1 B3 B1 103.32(13) . .
O1 C1 B3 B3 143.77(10) . 6_565
O1 C1 B3 B5 -113.61(14) . .
O1 C1 B3 B6 -153.62(11) . .
O1 C1 B4 B2 -105.72(14) . .
O1 C1 B4 B4 -144.67(10) . 6_565
O1 C1 B4 B5 112.85(14) . .
O1 C1 B4 B7 153.57(11) . .
O1 C1 B5 B3 108.21(15) . .
O1 C1 B5 B4 -109.40(15) . .
O1 C1 B5 B6 147.86(13) . .
O1 C1 B5 B7 -150.05(13) . .
C1 B1 B2 I2 -114.34(8) . .
C1 B1 B2 I2 114.34(8) 6_565 .
C1 B1 B2 C1 131.31(16) . 6_565
C1 B1 B2 C1 -131.31(16) 6_565 .
C1 B1 B2 B4 32.48(10) . .
C1 B1 B2 B4 -32.48(10) 6_565 6_565
C1 B1 B2 B4 98.83(13) . 6_565
C1 B1 B2 B4 -98.83(13) 6_565 .
C1 B1 B3 C1 94.79(15) 6_565 .
C1 B1 B3 B3 -39.24(7) 6_565 6_565
C1 B1 B3 B3 -134.03(9) . 6_565
C1 B1 B3 B5 62.40(15) 6_565 .
C1 B1 B3 B5 -32.39(11) . .
C1 B1 B3 B6 -1.05(16) 6_565 .
C1 B1 B3 B6 -95.84(13) . .
C1 B2 B4 C1 -94.31(15) 6_565 .
C1 B2 B4 B4 40.56(7) 6_565 6_565
C1 B2 B4 B4 134.86(10) . 6_565
C1 B2 B4 B5 33.34(11) . .
C1 B2 B4 B5 -60.96(14) 6_565 .
C1 B2 B4 B7 96.23(12) . .
C1 B2 B4 B7 1.92(16) 6_565 .
C1 B3 B5 B4 -33.85(12) . .
C1 B3 B5 B6 -134.00(13) . .
C1 B3 B5 B7 -96.79(14) . .
C1 B3 B6 B3 -99.45(11) . 6_565
C1 B3 B6 B5 -62.05(16) . 6_565
C1 B3 B6 B5 39.09(11) . .
C1 B3 B6 B7 1.57(14) . .
C1 B4 B5 B3 33.36(12) . .
C1 B4 B5 B6 96.22(14) . .
C1 B4 B5 B7 132.99(13) . .
C1 B4 B7 B4 98.80(10) . 6_565
C1 B4 B7 B5 -39.53(10) . .
C1 B4 B7 B5 61.19(15) . 6_565
C1 B4 B7 B6 -2.55(13) . .
C1 B5 B6 B3 -39.26(11) . .
C1 B5 B6 B3 -2.46(17) . 6_565
C1 B5 B6 B5 61.75(18) . 6_565
C1 B5 B6 B7 98.94(14) . .
C1 B5 B7 B4 3.14(17) . 6_565
C1 B5 B7 B4 40.80(11) . .
C1 B5 B7 B5 -60.88(19) . 6_565
C1 B5 B7 B6 -98.05(14) . .
C11 P1 O1 C1 -144.79(11) . .
C11 P1 C21 C22 75.36(14) . .
C11 P1 C21 C23 -54.05(14) . .
C21 P1 O1 C1 102.16(11) . .
C21 P1 C11 C12 -56.96(17) . .
C21 P1 C11 C13 71.55(15) . .
B1 C1 B2 I2 97.94(15) . .
B1 C1 B2 C1 -41.07(13) . 6_565
B1 C1 B2 B4 -144.92(13) . .
B1 C1 B2 B4 -104.03(13) . 6_565
B1 C1 B3 B3 40.45(8) . 6_565
B1 C1 B3 B5 143.07(13) . .
B1 C1 B3 B6 103.06(13) . .
B1 C1 B4 B2 34.48(13) . .
B1 C1 B4 B4 -4.47(12) . 6_565
B1 C1 B4 B5 -106.95(15) . .
B1 C1 B4 B7 -66.23(14) . .
B1 C1 B5 B3 -36.26(13) . .
B1 C1 B5 B4 106.13(13) . .
B1 C1 B5 B6 3.39(16) . .
B1 C1 B5 B7 65.48(16) . .
B1 B2 B4 C1 -31.73(9) . .
B1 B2 B4 B4 103.14(10) . 6_565
B1 B2 B4 B5 1.62(14) . .
B1 B2 B4 B7 64.50(13) . .
B1 B3 B5 C1 32.56(10) . .
B1 B3 B5 B4 -1.30(17) . .
B1 B3 B5 B6 -101.44(14) . .
B1 B3 B5 B7 -64.23(16) . .
B1 B3 B6 B3 -38.29(14) . 6_565
B1 B3 B6 B5 100.25(13) . .
B1 B3 B6 B5 -0.89(18) . 6_565
B1 B3 B6 B7 62.73(14) . .
B2 C1 B1 Ru1 -83.96(13) . .
B2 C1 B1 C1 40.47(13) . 6_565
B2 C1 B1 B3 100.66(13) . 6_565
B2 C1 B1 B3 139.97(13) . .
B2 C1 B3 B1 -38.88(13) . .
B2 C1 B3 B3 1.57(12) . 6_565
B2 C1 B3 B5 104.19(14) . .
B2 C1 B3 B6 64.18(15) . .
B2 C1 B4 B4 -38.95(8) . 6_565
B2 C1 B4 B5 -141.43(13) . .
B2 C1 B4 B7 -100.70(12) . .
B2 C1 B5 B3 -106.25(14) . .
B2 C1 B5 B4 36.14(12) . .
B2 C1 B5 B6 -66.60(15) . .
B2 C1 B5 B7 -4.51(17) . .
B2 B1 B3 C1 34.60(9) . .
B2 B1 B3 B3 -99.42(9) . 6_565
B2 B1 B3 B5 2.21(14) . .
B2 B1 B3 B6 -61.24(14) . .
B2 B4 B5 C1 -33.54(10) . .
B2 B4 B5 B3 -0.18(16) . .
B2 B4 B5 B6 62.68(15) . .
B2 B4 B5 B7 99.45(12) . .
B2 B4 B7 B4 38.40(13) . 6_565
B2 B4 B7 B5 -99.93(12) . .
B2 B4 B7 B5 0.79(17) . 6_565
B2 B4 B7 B6 -62.95(13) . .
B3 C1 B1 Ru1 136.07(13) . .
B3 C1 B1 C1 -99.50(13) . 6_565
B3 C1 B1 B2 -139.97(13) . .
B3 C1 B1 B3 -39.31(12) . 6_565
B3 C1 B2 I2 136.60(11) . .
B3 C1 B2 C1 -2.41(19) . 6_565
B3 C1 B2 B1 38.66(13) . .
B3 C1 B2 B4 -106.26(12) . .
B3 C1 B2 B4 -65.38(15) . 6_565
B3 C1 B4 B2 104.52(14) . .
B3 C1 B4 B4 65.57(11) . 6_565
B3 C1 B4 B5 -36.91(13) . .
B3 C1 B4 B7 3.81(15) . .
B3 C1 B5 B4 142.39(13) . .
B3 C1 B5 B6 39.65(12) . .
B3 C1 B5 B7 101.74(14) . .
B3 B1 B2 I2 -149.24(8) . .
B3 B1 B2 I2 149.24(8) 6_565 .
B3 B1 B2 C1 96.41(13) . 6_565
B3 B1 B2 C1 -96.42(13) 6_565 .
B3 B1 B2 C1 34.90(10) 6_565 6_565
B3 B1 B2 C1 -34.90(10) . .
B3 B1 B2 B4 -2.42(13) . .
B3 B1 B2 B4 -63.93(11) 6_565 .
B3 B1 B2 B4 63.93(11) . 6_565
B3 B1 B2 B4 2.41(13) 6_565 6_565
B3 B1 B3 C1 134.03(9) 6_565 .
B3 B1 B3 B5 101.64(12) 6_565 .
B3 B1 B3 B6 38.18(14) 6_565 .
B3 B3 B5 C1 96.65(8) 6_565 .
B3 B3 B5 B4 62.80(12) 6_565 .
B3 B3 B5 B6 -37.35(9) 6_565 .
B3 B3 B5 B7 -0.14(13) 6_565 .
B3 B3 B6 B5 138.54(11) 6_565 .
B3 B3 B6 B5 37.39(8) 6_565 6_565
B3 B3 B6 B7 101.01(10) 6_565 .
B3 B5 B6 B3 36.80(12) . 6_565
B3 B5 B6 B5 101.01(16) . 6_565
B3 B5 B6 B7 138.20(14) . .
B3 B5 B7 B4 64.25(16) . 6_565
B3 B5 B7 B4 101.91(12) . .
B3 B5 B7 B5 0.2(2) . 6_565
B3 B5 B7 B6 -36.94(13) . .
B3 B6 B7 B4 -63.56(11) . 6_565
B3 B6 B7 B4 0.66(13) . .
B3 B6 B7 B4 -0.66(13) 6_565 6_565
B3 B6 B7 B4 63.56(11) 6_565 .
B3 B6 B7 B5 100.70(14) 6_565 .
B3 B6 B7 B5 -37.80(10) 6_565 6_565
B3 B6 B7 B5 -100.70(14) . 6_565
B3 B6 B7 B5 37.80(10) . .
B4 C1 B1 Ru1 -117.61(11) . .
B4 C1 B1 C1 6.83(19) . 6_565
B4 C1 B1 B2 -33.65(13) . .
B4 C1 B1 B3 67.01(15) . 6_565
B4 C1 B1 B3 106.32(13) . .
B4 C1 B2 I2 -117.14(13) . .
B4 C1 B2 C1 103.85(14) . 6_565
B4 C1 B2 B1 144.92(13) . .
B4 C1 B2 B4 40.89(11) . 6_565
B4 C1 B3 B1 -106.49(13) . .
B4 C1 B3 B3 -66.05(11) . 6_565
B4 C1 B3 B5 36.58(12) . .
B4 C1 B3 B6 -3.43(16) . .
B4 C1 B5 B3 -142.39(13) . .
B4 C1 B5 B6 -102.74(13) . .
B4 C1 B5 B7 -40.65(12) . .
B4 B2 B4 C1 -134.86(10) 6_565 .
B4 B2 B4 B5 -101.52(11) 6_565 .
B4 B2 B4 B7 -38.64(13) 6_565 .
B4 B4 B5 C1 -95.84(8) 6_565 .
B4 B4 B5 B3 -62.49(12) 6_565 .
B4 B4 B5 B6 0.38(12) 6_565 .
B4 B4 B5 B7 37.15(9) 6_565 .
B4 B4 B7 B5 -37.61(9) 6_565 6_565
B4 B4 B7 B5 -138.33(10) 6_565 .
B4 B4 B7 B6 -101.35(10) 6_565 .
B4 B5 B6 B3 -64.82(16) . 6_565
B4 B5 B6 B3 -101.62(12) . .
B4 B5 B6 B5 -0.6(2) . 6_565
B4 B5 B6 B7 36.58(13) . .
B4 B5 B7 B4 -37.66(12) . 6_565
B4 B5 B7 B5 -101.68(16) . 6_565
B4 B5 B7 B6 -138.85(14) . .
B5 C1 B1 Ru1 172.53(10) . .
B5 C1 B1 C1 -63.03(17) . 6_565
B5 C1 B1 B2 -103.51(14) . .
B5 C1 B1 B3 -2.85(16) . 6_565
B5 C1 B1 B3 36.46(12) . .
B5 C1 B2 I2 -153.86(12) . .
B5 C1 B2 C1 67.13(17) . 6_565
B5 C1 B2 B1 108.20(14) . .
B5 C1 B2 B4 4.17(17) . 6_565
B5 C1 B2 B4 -36.72(12) . .
B5 C1 B3 B1 -143.07(13) . .
B5 C1 B3 B3 -102.63(9) . 6_565
B5 C1 B3 B6 -40.01(11) . .
B5 C1 B4 B2 141.43(13) . .
B5 C1 B4 B4 102.48(9) . 6_565
B5 C1 B4 B7 40.72(11) . .
B5 B3 B6 B3 -138.54(11) . 6_565
B5 B3 B6 B5 -101.15(18) . 6_565
B5 B3 B6 B7 -37.53(10) . .
B5 B4 B7 B4 138.33(10) . 6_565
B5 B4 B7 B5 100.72(17) . 6_565
B5 B4 B7 B6 36.98(10) . .
B5 B6 B7 B4 101.36(13) 6_565 .
B5 B6 B7 B4 -101.36(13) . 6_565
B5 B6 B7 B4 -37.14(10) . .
B5 B6 B7 B4 37.14(10) 6_565 6_565
B5 B6 B7 B5 -138.49(17) . 6_565
B5 B6 B7 B5 138.49(17) 6_565 .
B6 B3 B5 C1 134.00(13) . .
B6 B3 B5 B4 100.14(14) . .
B6 B3 B5 B7 37.21(13) . .
B6 B5 B7 B4 138.85(14) . .
B6 B5 B7 B4 101.19(15) . 6_565
B6 B5 B7 B5 37.17(15) . 6_565
B7 B4 B5 C1 -132.99(13) . .
B7 B4 B5 B3 -99.63(15) . .
B7 B4 B5 B6 -36.77(13) . .
B7 B5 B6 B3 -101.40(15) . 6_565
B7 B5 B6 B3 -138.20(14) . .
B7 B5 B6 B5 -37.19(15) . 6_565
C1S C2S C3S C4S 0.0 . .
C2S C1S C6S C5S 0.0 . .
C2S C3S C4S C5S 0.0 . .
C3S C4S C5S C6S 0.0 . .
C4S C5S C6S C1S 0.0 . .
C6S C1S C2S C3S 0.0 . .
